data_7062158
loop_
_publ_author_name
'Grasruck, Alexander'
'Parla, Giorgio'
'Heineman, Frank W.'
'Langer, Jens'
'Herrera, Alberto'
'Frie\&s, Sybille'
'Schmid, G\"unter'
'Dorta, Romano'

_publ_section_title
;
 Developing bulky P-alkene ligands: stabilization of copper complexes with
 14 valence electrons
;
_journal_issue 5
_journal_name_full 'New Journal of Chemistry'
_journal_page_first 2307
_journal_page_last 2323
_journal_paper_doi 10.1039/D2NJ05222A
_journal_volume 47
_journal_year 2023
_chemical_formula_moiety 'C56 H48 Cu N2 P2, C32 H12 B F24'
_chemical_formula_sum 'C88 H60 B Cu F24 N2 P2'
_chemical_formula_weight 1737.67
_chemical_properties_physical Air-sensitive,Moisture-sensitive
_space_group_crystal_system monoclinic
_space_group_IT_number 14
_space_group_name_Hall '-P 2yn'
_space_group_name_H-M_alt 'P 1 21/n 1'
_atom_sites_solution_hydrogens geom
_audit_creation_date 2019-09-13
_audit_creation_method
;
Olex2 1.2
(compiled 2018.05.29 svn.r3508 for OlexSys, GUI svn.r5506)
;
_audit_update_record
;
2022-10-24 deposited with the CCDC.	2022-12-05 downloaded from the CCDC.
;
_cell_angle_alpha 90
_cell_angle_beta 95.469(2)
_cell_angle_gamma 90
_cell_formula_units_Z 4
_cell_length_a 19.8620(12)
_cell_length_b 19.0191(11)
_cell_length_c 20.6755(10)
_cell_measurement_reflns_used 9585
_cell_measurement_temperature 100(2)
_cell_measurement_theta_max 29.39
_cell_measurement_theta_min 2.32
_cell_volume 7774.8(8)
_computing_cell_refinement 'SAINT V8.38A (Bruker AXS, 2016)'
_computing_data_collection 'Bruker APEX3 (Bruker AXS, 2015)'
_computing_data_reduction 'SAINT V8.38A (Bruker AXS, 2016)'
_computing_molecular_graphics 'SHELXTL 6.12 (Bruker AXS, 2002)'
_computing_publication_material 'Olex2 (Dolomanov et al., 2009)'
_computing_structure_refinement 'SHELXL-2018/3 (Sheldrick, 2015)'
_computing_structure_solution 'SHELX XT 2014/5 (Sheldrick, 2015)'
_diffrn_ambient_temperature 100(2)
_diffrn_measured_fraction_theta_full 0.999
_diffrn_measured_fraction_theta_max 0.999
_diffrn_measurement_device_type 'Bruker Kappa ImuS Duo Photon II CPAD'
_diffrn_measurement_method '\f and \w scans'
_diffrn_radiation_monochromator 'Quazar focussing montel optics'
_diffrn_radiation_source 'ImuS high brilliance micro-focus tube'
_diffrn_radiation_type MoK\a
_diffrn_radiation_wavelength 0.71073
_diffrn_reflns_av_R_equivalents 0.0816
_diffrn_reflns_av_unetI/netI 0.0351
_diffrn_reflns_Laue_measured_fraction_full 0.999
_diffrn_reflns_Laue_measured_fraction_max 0.999
_diffrn_reflns_limit_h_max 26
_diffrn_reflns_limit_h_min -26
_diffrn_reflns_limit_k_max 25
_diffrn_reflns_limit_k_min -25
_diffrn_reflns_limit_l_max 27
_diffrn_reflns_limit_l_min -24
_diffrn_reflns_number 273732
_diffrn_reflns_point_group_measured_fraction_full 0.999
_diffrn_reflns_point_group_measured_fraction_max 0.999
_diffrn_reflns_theta_full 25.242
_diffrn_reflns_theta_max 28.700
_diffrn_reflns_theta_min 2.060
_diffrn_standards_number 0
_exptl_absorpt_coefficient_mu 0.429
_exptl_absorpt_correction_T_max 0.7454
_exptl_absorpt_correction_T_min 0.7213
_exptl_absorpt_correction_type multi-scan
_exptl_absorpt_process_details
;
SADABS-2016/2 (Bruker,2016/2) was used for absorption correction.
wR2(int) was 0.0807 before and 0.0671 after correction.
The Ratio of minimum to maximum transmission is 0.9677.
The \l/2 correction factor is Not present.
;
_exptl_crystal_colour colorless
_exptl_crystal_density_diffrn 1.485
_exptl_crystal_description prism
_exptl_crystal_F_000 3528
_exptl_crystal_recrystallization_method 'Re-crystallisation from solvent: chloroform, n-hexane'
_exptl_crystal_size_max 0.18
_exptl_crystal_size_mid 0.11
_exptl_crystal_size_min 0.1
_refine_diff_density_max 0.499
_refine_diff_density_min -0.461
_refine_diff_density_rms 0.058
_refine_ls_extinction_method none
_refine_ls_goodness_of_fit_ref 1.031
_refine_ls_hydrogen_treatment constr
_refine_ls_matrix_type full
_refine_ls_number_parameters 1122
_refine_ls_number_reflns 20072
_refine_ls_number_restraints 258
_refine_ls_restrained_S_all 1.050
_refine_ls_R_factor_all 0.0618
_refine_ls_R_factor_gt 0.0396
_refine_ls_shift/su_max 0.002
_refine_ls_shift/su_mean 0.000
_refine_ls_structure_factor_coef Fsqd
_refine_ls_weighting_details 'w=1/[\s^2^(Fo^2^)+(0.0260P)^2^+6.5432P] where P=(Fo^2^+2Fc^2^)/3'
_refine_ls_weighting_scheme calc
_refine_ls_wR_factor_gt 0.0788
_refine_ls_wR_factor_ref 0.0879
_reflns_Friedel_coverage 0.000
_reflns_number_gt 15399
_reflns_number_total 20072
_reflns_threshold_expression 'I > 2\s(I)'
_cod_data_source_file d2nj05222a2.cif
_cod_data_source_block rd1916
_cod_depositor_comments 'Adding full bibliography for 7062150--7062158.cif.'
_cod_database_code 7062158
_shelx_shelxl_version_number 2018/3
_shelx_space_group_comment
;
The symmetry employed for this shelxl refinement is uniquely defined
by the following loop, which should always be used as a source of
symmetry information in preference to the above space-group names.
They are only intended as comments.
;
_shelx_estimated_absorpt_t_max 0.958
_shelx_estimated_absorpt_t_min 0.927
_olex2_refinement_description
;
1. Fixed Uiso
 At 1.2 times of:
  All C(H) groups, All C(H,H) groups, All C(H,H,H,H) groups
2. Uiso/Uaniso restraints and constraints
F19 \\sim F20 \\sim F21 \\sim F19A \\sim F20A \\sim F21A: within 2A with sigma
of 0.005 and sigma for terminal atoms of 0.01
C44 \\sim C45 \\sim C46 \\sim C47 \\sim C48 \\sim C49 \\sim C44A \\sim C45A
\\sim C46A \\sim C47A \\sim C48A \\sim C49A: within 2A with sigma of 0.01 and
sigma for terminal atoms of 0.02
Uanis(F19) \\sim Ueq, Uanis(F20) \\sim Ueq, Uanis(F21) \\sim Ueq, Uanis(F19A)
\\sim Ueq, Uanis(F20A) \\sim Ueq, Uanis(F21A) \\sim Ueq: with sigma of 0.005
and sigma for terminal atoms of 0.01
3. Others
 Sof(H43C)=Sof(H43D)=Sof(C44A)=Sof(C45A)=Sof(H45A)=Sof(C46A)=Sof(H46A)=
 Sof(C47A)=Sof(H47A)=Sof(C48A)=Sof(H48A)=Sof(C49A)=Sof(H49A)=1-FVAR(1)
 Sof(H43A)=Sof(H43B)=Sof(C44)=Sof(C45)=Sof(H45)=Sof(C46)=Sof(H46)=Sof(C47)=
 Sof(H47)=Sof(C48)=Sof(H48)=Sof(C49)=Sof(H49)=FVAR(1)
 Sof(F19A)=Sof(F20A)=Sof(F21A)=1-FVAR(2)
 Sof(F19)=Sof(F20)=Sof(F21)=FVAR(2)
4.a Secondary CH2 refined with riding coordinates:
 C15(H15A,H15B), C22(H22A,H22B), C43(H43A,H43B), C43(H43C,H43D), C50(H50A,H50B)
4.b Aromatic/amide H refined with riding coordinates:
 C2(H2), C3(H3), C4(H4), C5(H5), C7(H7), C8(H8), C10(H10), C11(H11), C12(H12),
 C13(H13), C17(H17), C18(H18), C19(H19), C20(H20), C21(H21), C24(H24), C25(H25),
  C26(H26), C27(H27), C28(H28), C30(H30), C31(H31), C32(H32), C33(H33),
 C35(H35), C36(H36), C38(H38), C39(H39), C40(H40), C41(H41), C45(H45), C46(H46),
  C47(H47), C48(H48), C49(H49), C45A(H45A), C46A(H46A), C47A(H47A), C48A(H48A),
 C49A(H49A), C52(H52), C53(H53), C54(H54), C55(H55), C56(H56), C58(H58),
 C60(H60), C62(H62), C66(H66), C68(H68), C70(H70), C74(H74), C76(H76), C78(H78),
  C82(H82), C84(H84), C86(H86)
4.c Fitted hexagon refined as free rotating group:
 C44(C45,C46,C47,C48,C49), C44A(C45A,C46A,C47A,C48A,C49A)
;
_olex2_submission_special_instructions 'No special instructions were received'

loop_
_space_group_symop_operation_xyz
'x, y, z'
'-x+1/2, y+1/2, -z+1/2'
'-x, -y, -z'
'x-1/2, -y-1/2, z-1/2'

loop_
_atom_site_label
_atom_site_type_symbol
_atom_site_fract_x
_atom_site_fract_y
_atom_site_fract_z
_atom_site_U_iso_or_equiv
_atom_site_adp_type
_atom_site_occupancy
_atom_site_site_symmetry_order
_atom_site_calc_flag
_atom_site_refinement_flags_posn
_atom_site_refinement_flags_adp
_atom_site_refinement_flags_occupancy
_atom_site_disorder_assembly
_atom_site_disorder_group
Cu1 Cu 0.70044(2) 0.05609(2) 0.72319(2) 0.01728(5) Uani 1 1 d . . . . .
P1 P 0.70090(2) 0.12226(2) 0.81114(2) 0.01427(8) Uani 1 1 d . . . . .
P2 P 0.71594(2) -0.02975(2) 0.65438(2) 0.01592(9) Uani 1 1 d . . . . .
N1 N 0.67096(7) 0.20247(7) 0.78973(6) 0.0164(3) Uani 1 1 d . . . . .
N2 N 0.65277(7) -0.04704(8) 0.59613(7) 0.0180(3) Uani 1 1 d . . . . .
C1 C 0.67212(9) 0.22218(9) 0.72255(8) 0.0177(3) Uani 1 1 d . . . . .
C2 C 0.73459(10) 0.23031(9) 0.69811(9) 0.0226(4) Uani 1 1 d . . . . .
H2 H 0.774905 0.228016 0.726714 0.027 Uiso 1 1 calc R . . . .
C3 C 0.73839(11) 0.24178(10) 0.63205(9) 0.0270(4) Uani 1 1 d . . . . .
H3 H 0.781129 0.246646 0.615446 0.032 Uiso 1 1 calc R . . . .
C4 C 0.67937(11) 0.24604(10) 0.59066(9) 0.0300(4) Uani 1 1 d . . . . .
H4 H 0.681543 0.253481 0.545476 0.036 Uiso 1 1 calc R . . . .
C5 C 0.61755(11) 0.23947(10) 0.61515(9) 0.0269(4) Uani 1 1 d . . . . .
H5 H 0.577466 0.243234 0.586376 0.032 Uiso 1 1 calc R . . . .
C6 C 0.61214(10) 0.22737(9) 0.68140(8) 0.0209(4) Uani 1 1 d . . . . .
C7 C 0.54516(10) 0.21986(10) 0.70373(9) 0.0236(4) Uani 1 1 d . . . . .
H7 H 0.510632 0.203300 0.672485 0.028 Uiso 1 1 calc R . . . .
C8 C 0.52630(9) 0.23346(9) 0.76294(9) 0.0222(4) Uani 1 1 d . . . . .
H8 H 0.480032 0.225146 0.768439 0.027 Uiso 1 1 calc R . . . .
C9 C 0.56764(9) 0.25941(9) 0.82012(8) 0.0202(4) Uani 1 1 d . . . . .
C10 C 0.53546(10) 0.29653(10) 0.86700(9) 0.0263(4) Uani 1 1 d . . . . .
H10 H 0.488475 0.306275 0.859213 0.032 Uiso 1 1 calc R . . . .
C11 C 0.57014(10) 0.31931(10) 0.92413(9) 0.0283(4) Uani 1 1 d . . . . .
H11 H 0.546997 0.344122 0.955182 0.034 Uiso 1 1 calc R . . . .
C12 C 0.63877(10) 0.30596(10) 0.93617(9) 0.0244(4) Uani 1 1 d . . . . .
H12 H 0.662798 0.321008 0.975677 0.029 Uiso 1 1 calc R . . . .
C13 C 0.67206(9) 0.27043(9) 0.89005(8) 0.0196(3) Uani 1 1 d . . . . .
H13 H 0.719366 0.262393 0.897611 0.023 Uiso 1 1 calc R . . . .
C14 C 0.63698(9) 0.24643(9) 0.83283(8) 0.0168(3) Uani 1 1 d . . . . .
C15 C 0.65091(8) 0.09081(9) 0.87500(8) 0.0167(3) Uani 1 1 d . . . . .
H15A H 0.668222 0.044069 0.889616 0.020 Uiso 1 1 calc R . . . .
H15B H 0.657868 0.123203 0.912523 0.020 Uiso 1 1 calc R . . . .
C16 C 0.57613(9) 0.08473(9) 0.85555(8) 0.0176(3) Uani 1 1 d . . . . .
C17 C 0.55102(9) 0.04475(10) 0.80227(9) 0.0232(4) Uani 1 1 d . . . . .
H17 H 0.581457 0.020520 0.777362 0.028 Uiso 1 1 calc R . . . .
C18 C 0.48180(10) 0.03994(11) 0.78518(10) 0.0306(4) Uani 1 1 d . . . . .
H18 H 0.465150 0.012420 0.748775 0.037 Uiso 1 1 calc R . . . .
C19 C 0.43726(10) 0.07503(12) 0.82096(11) 0.0339(5) Uani 1 1 d . . . . .
H19 H 0.389988 0.072576 0.808733 0.041 Uiso 1 1 calc R . . . .
C20 C 0.46162(10) 0.11374(12) 0.87460(11) 0.0328(5) Uani 1 1 d . . . . .
H20 H 0.430904 0.137147 0.899794 0.039 Uiso 1 1 calc R . . . .
C21 C 0.53066(9) 0.11871(10) 0.89199(9) 0.0242(4) Uani 1 1 d . . . . .
H21 H 0.546930 0.145484 0.929004 0.029 Uiso 1 1 calc R . . . .
C22 C 0.78531(9) 0.13150(9) 0.85592(9) 0.0208(4) Uani 1 1 d . . . . .
H22A H 0.816862 0.152318 0.826945 0.025 Uiso 1 1 calc R . . . .
H22B H 0.782412 0.163794 0.893114 0.025 Uiso 1 1 calc R . . . .
C23 C 0.81244(8) 0.06124(9) 0.88058(8) 0.0186(3) Uani 1 1 d . . . . .
C24 C 0.80506(9) 0.03955(11) 0.94385(9) 0.0250(4) Uani 1 1 d . . . . .
H24 H 0.783752 0.069746 0.972299 0.030 Uiso 1 1 calc R . . . .
C25 C 0.82847(10) -0.02559(12) 0.96563(10) 0.0307(4) Uani 1 1 d . . . . .
H25 H 0.823063 -0.039929 1.008848 0.037 Uiso 1 1 calc R . . . .
C26 C 0.85965(10) -0.06979(11) 0.92474(11) 0.0327(5) Uani 1 1 d . . . . .
H26 H 0.875499 -0.114619 0.939651 0.039 Uiso 1 1 calc R . . . .
C27 C 0.86775(10) -0.04859(11) 0.86199(10) 0.0301(4) Uani 1 1 d . . . . .
H27 H 0.889526 -0.078854 0.833946 0.036 Uiso 1 1 calc R . . . .
C28 C 0.84430(9) 0.01656(10) 0.83970(9) 0.0226(4) Uani 1 1 d . . . . .
H28 H 0.849987 0.030711 0.796494 0.027 Uiso 1 1 calc R . . . .
C29 C 0.59868(9) 0.00296(9) 0.58230(8) 0.0187(3) Uani 1 1 d . . . . .
C30 C 0.54404(9) 0.00136(10) 0.61937(9) 0.0234(4) Uani 1 1 d . . . . .
H30 H 0.542481 -0.032599 0.652888 0.028 Uiso 1 1 calc R . . . .
C31 C 0.49165(10) 0.04932(11) 0.60752(10) 0.0298(4) Uani 1 1 d . . . . .
H31 H 0.454279 0.048305 0.632970 0.036 Uiso 1 1 calc R . . . .
C32 C 0.49398(11) 0.09874(11) 0.55843(10) 0.0305(4) Uani 1 1 d . . . . .
H32 H 0.458103 0.131518 0.550134 0.037 Uiso 1 1 calc R . . . .
C33 C 0.54828(11) 0.10030(10) 0.52172(9) 0.0294(4) Uani 1 1 d . . . . .
H33 H 0.549568 0.134707 0.488557 0.035 Uiso 1 1 calc R . . . .
C34 C 0.60179(10) 0.05213(10) 0.53225(8) 0.0238(4) Uani 1 1 d . . . . .
C35 C 0.65722(11) 0.05558(11) 0.49070(9) 0.0298(4) Uani 1 1 d . . . . .
H35 H 0.667788 0.100937 0.475295 0.036 Uiso 1 1 calc R . . . .
C36 C 0.69490(11) 0.00236(12) 0.47176(9) 0.0313(5) Uani 1 1 d . . . . .
H36 H 0.729742 0.014401 0.445320 0.038 Uiso 1 1 calc R . . . .
C37 C 0.68840(10) -0.07212(11) 0.48722(9) 0.0271(4) Uani 1 1 d . . . . .
C38 C 0.70506(12) -0.12279(13) 0.44208(10) 0.0382(5) Uani 1 1 d . . . . .
H38 H 0.724377 -0.108092 0.404014 0.046 Uiso 1 1 calc R . . . .
C39 C 0.69401(12) -0.19358(13) 0.45172(11) 0.0433(6) Uani 1 1 d . . . . .
H39 H 0.706460 -0.227009 0.420864 0.052 Uiso 1 1 calc R . . . .
C40 C 0.66490(12) -0.21570(12) 0.50619(10) 0.0381(5) Uani 1 1 d . . . . .
H40 H 0.654958 -0.264058 0.511729 0.046 Uiso 1 1 calc R . . . .
C41 C 0.65018(10) -0.16698(10) 0.55293(9) 0.0278(4) Uani 1 1 d . . . . .
H41 H 0.630854 -0.182316 0.590790 0.033 Uiso 1 1 calc R . . . .
C42 C 0.66352(9) -0.09606(10) 0.54465(8) 0.0217(4) Uani 1 1 d . . . . .
C43 C 0.79382(9) -0.02320(10) 0.61335(8) 0.0217(4) Uani 1 1 d . . . . .
H43A H 0.805842 -0.070647 0.598461 0.026 Uiso 0.570(10) 1 calc R . P A 1
H43B H 0.784809 0.006803 0.574354 0.026 Uiso 0.570(10) 1 calc R . P A 1
H43C H 0.808735 -0.071085 0.602508 0.026 Uiso 0.430(10) 1 calc R . P A 2
H43D H 0.783947 0.002901 0.572105 0.026 Uiso 0.430(10) 1 calc R . P A 2
C44 C 0.8523(2) 0.0060(3) 0.6542(4) 0.0201(11) Uani 0.570(10) 1 d . U P A 1
C45 C 0.9002(3) -0.0407(2) 0.6825(3) 0.0263(10) Uani 0.570(10) 1 d G U P A 1
H45 H 0.893617 -0.089942 0.677321 0.032 Uiso 0.570(10) 1 calc R . P A 1
C46 C 0.95784(18) -0.0154(3) 0.71852(19) 0.0312(12) Uani 0.570(10) 1 d G U P A 1
H46 H 0.990592 -0.047323 0.737893 0.037 Uiso 0.570(10) 1 calc R . P A 1
C47 C 0.96752(17) 0.0566(4) 0.72615(17) 0.0329(12) Uani 0.570(10) 1 d G U P A 1
H47 H 1.006892 0.073911 0.750740 0.040 Uiso 0.570(10) 1 calc R . P A 1
C48 C 0.9196(3) 0.1033(3) 0.6978(2) 0.0336(11) Uani 0.570(10) 1 d G U P A 1
H48 H 0.926217 0.152528 0.703013 0.040 Uiso 0.570(10) 1 calc R . P A 1
C49 C 0.8620(3) 0.0780(3) 0.6618(3) 0.0282(10) Uani 0.570(10) 1 d G U P A 1
H49 H 0.829241 0.109911 0.642441 0.034 Uiso 0.570(10) 1 calc R . P A 1
C44A C 0.8525(3) 0.0145(4) 0.6554(5) 0.0226(16) Uani 0.430(10) 1 d . U P A 2
C45A C 0.9091(3) -0.0196(3) 0.6854(4) 0.0273(13) Uani 0.430(10) 1 d G U P A 2
H45A H 0.912171 -0.069344 0.683521 0.033 Uiso 0.430(10) 1 calc R . P A 2
C46A C 0.9610(2) 0.0192(5) 0.7181(2) 0.0304(14) Uani 0.430(10) 1 d G U P A 2
H46A H 0.999626 -0.004097 0.738565 0.037 Uiso 0.430(10) 1 calc R . P A 2
C47A C 0.9564(3) 0.0921(4) 0.7208(2) 0.0347(15) Uani 0.430(10) 1 d G U P A 2
H47A H 0.991942 0.118543 0.743133 0.042 Uiso 0.430(10) 1 calc R . P A 2
C48A C 0.8999(3) 0.1261(3) 0.6908(3) 0.0338(14) Uani 0.430(10) 1 d G U P A 2
H48A H 0.896802 0.175937 0.692659 0.041 Uiso 0.430(10) 1 calc R . P A 2
C49A C 0.8480(3) 0.0874(4) 0.6581(5) 0.0258(12) Uani 0.430(10) 1 d G U P A 2
H49A H 0.809346 0.110692 0.637614 0.031 Uiso 0.430(10) 1 calc R . P A 2
C50 C 0.72863(9) -0.10969(9) 0.70371(8) 0.0202(4) Uani 1 1 d . . . . .
H50A H 0.726514 -0.151126 0.674610 0.024 Uiso 1 1 calc R . . . .
H50B H 0.774284 -0.108377 0.727509 0.024 Uiso 1 1 calc R . . . .
C51 C 0.67652(9) -0.11796(9) 0.75201(8) 0.0191(3) Uani 1 1 d . . . . .
C52 C 0.69117(9) -0.09625(10) 0.81613(9) 0.0223(4) Uani 1 1 d . . . . .
H52 H 0.733791 -0.075482 0.829259 0.027 Uiso 1 1 calc R . . . .
C53 C 0.64407(10) -0.10465(10) 0.86112(9) 0.0265(4) Uani 1 1 d . . . . .
H53 H 0.654843 -0.090007 0.904817 0.032 Uiso 1 1 calc R . . . .
C54 C 0.58166(11) -0.13419(11) 0.84259(10) 0.0322(5) Uani 1 1 d . . . . .
H54 H 0.549495 -0.139868 0.873373 0.039 Uiso 1 1 calc R . . . .
C55 C 0.56631(11) -0.15544(12) 0.77893(10) 0.0352(5) Uani 1 1 d . . . . .
H55 H 0.523348 -0.175460 0.765832 0.042 Uiso 1 1 calc R . . . .
C56 C 0.61360(10) -0.14758(11) 0.73410(9) 0.0280(4) Uani 1 1 d . . . . .
H56 H 0.602739 -0.162682 0.690563 0.034 Uiso 1 1 calc R . . . .
B1 B 0.29633(10) 0.57309(10) 0.71854(9) 0.0150(4) Uani 1 1 d . . . . .
F1 F 0.21107(6) 0.81871(6) 0.81942(5) 0.0296(3) Uani 1 1 d . . . . .
F2 F 0.12267(6) 0.84510(6) 0.75525(5) 0.0330(3) Uani 1 1 d . . . . .
F3 F 0.12276(5) 0.75390(6) 0.81692(5) 0.0239(2) Uani 1 1 d . . . . .
F4 F 0.22448(7) 0.79627(6) 0.52897(5) 0.0371(3) Uani 1 1 d . . . . .
F5 F 0.12193(6) 0.76319(8) 0.53074(6) 0.0421(3) Uani 1 1 d . . . . .
F6 F 0.19773(8) 0.68998(6) 0.50566(5) 0.0417(3) Uani 1 1 d . . . . .
F7 F 0.14847(7) 0.47782(6) 0.52295(5) 0.0361(3) Uani 1 1 d . . . . .
F8 F 0.07819(6) 0.40245(6) 0.55574(5) 0.0320(3) Uani 1 1 d . . . . .
F9 F 0.17851(6) 0.37032(6) 0.53805(5) 0.0336(3) Uani 1 1 d . . . . .
F10 F 0.09134(6) 0.41317(7) 0.82801(6) 0.0395(3) Uani 1 1 d . . . . .
F11 F 0.11429(7) 0.31610(6) 0.78255(6) 0.0408(3) Uani 1 1 d . . . . .
F12 F 0.18878(6) 0.36682(6) 0.84825(5) 0.0298(3) Uani 1 1 d . . . . .
F13 F 0.39149(6) 0.37528(6) 0.57589(6) 0.0294(3) Uani 1 1 d . . . . .
F14 F 0.48126(6) 0.37612(6) 0.64223(5) 0.0279(2) Uani 1 1 d . . . . .
F15 F 0.48564(6) 0.41124(6) 0.54400(5) 0.0294(3) Uani 1 1 d . . . . .
F16 F 0.55211(6) 0.65787(6) 0.58257(6) 0.0353(3) Uani 1 1 d . . . . .
F17 F 0.45968(6) 0.70667(7) 0.54615(7) 0.0427(3) Uani 1 1 d . . . . .
F18 F 0.49727(7) 0.72028(7) 0.64574(6) 0.0483(4) Uani 1 1 d . . . . .
F19 F 0.4225(3) 0.40275(17) 0.89624(18) 0.0494(10) Uani 0.499(6) 1 d . U P B 1
F20 F 0.3488(3) 0.4371(3) 0.9547(3) 0.0713(16) Uani 0.499(6) 1 d . U P B 1
F21 F 0.4511(3) 0.46436(17) 0.9791(2) 0.0693(16) Uani 0.499(6) 1 d . U P B 1
F19A F 0.3471(2) 0.4158(2) 0.9256(2) 0.0492(12) Uani 0.501(6) 1 d . U P B 2
F20A F 0.4051(3) 0.47385(16) 0.99517(13) 0.0488(11) Uani 0.501(6) 1 d . U P B 2
F21A F 0.4528(3) 0.4224(3) 0.9220(3) 0.0733(16) Uani 0.501(6) 1 d . U P B 2
F22 F 0.49809(7) 0.70535(7) 0.93236(6) 0.0443(3) Uani 1 1 d . . . . .
F23 F 0.40007(7) 0.75373(6) 0.92074(6) 0.0433(3) Uani 1 1 d . . . . .
F24 F 0.46006(6) 0.74948(6) 0.84046(5) 0.0321(3) Uani 1 1 d . . . . .
C57 C 0.25397(8) 0.64527(9) 0.69965(8) 0.0149(3) Uani 1 1 d . . . . .
C58 C 0.22565(8) 0.68773(9) 0.74498(8) 0.0156(3) Uani 1 1 d . . . . .
H58 H 0.232908 0.675751 0.789705 0.019 Uiso 1 1 calc R . . . .
C59 C 0.18709(8) 0.74707(9) 0.72704(8) 0.0165(3) Uani 1 1 d . . . . .
C60 C 0.17360(9) 0.76548(9) 0.66231(8) 0.0183(3) Uani 1 1 d . . . . .
H60 H 0.147192 0.805776 0.649940 0.022 Uiso 1 1 calc R . . . .
C61 C 0.19990(9) 0.72316(9) 0.61594(8) 0.0173(3) Uani 1 1 d . . . . .
C62 C 0.23946(8) 0.66547(9) 0.63422(8) 0.0165(3) Uani 1 1 d . . . . .
H62 H 0.257597 0.638354 0.601415 0.020 Uiso 1 1 calc R . . . .
C63 C 0.16097(9) 0.79119(9) 0.77896(8) 0.0200(3) Uani 1 1 d . . . . .
C64 C 0.18576(10) 0.74280(10) 0.54577(9) 0.0239(4) Uani 1 1 d . . . . .
C65 C 0.24130(8) 0.50880(9) 0.70853(8) 0.0149(3) Uani 1 1 d . . . . .
C66 C 0.21680(8) 0.48962(9) 0.64492(8) 0.0158(3) Uani 1 1 d . . . . .
H66 H 0.234826 0.512506 0.609543 0.019 Uiso 1 1 calc R . . . .
C67 C 0.16757(9) 0.43883(9) 0.63169(8) 0.0172(3) Uani 1 1 d . . . . .
C68 C 0.14183(9) 0.40157(9) 0.68171(8) 0.0178(3) Uani 1 1 d . . . . .
H68 H 0.109113 0.365561 0.672796 0.021 Uiso 1 1 calc R . . . .
C69 C 0.16538(8) 0.41863(9) 0.74478(8) 0.0157(3) Uani 1 1 d . . . . .
C70 C 0.21233(8) 0.47248(9) 0.75797(8) 0.0156(3) Uani 1 1 d . . . . .
H70 H 0.225112 0.484969 0.801916 0.019 Uiso 1 1 calc R . . . .
C71 C 0.14289(10) 0.42265(10) 0.56260(8) 0.0231(4) Uani 1 1 d . . . . .
C72 C 0.14019(9) 0.37877(9) 0.80018(8) 0.0194(3) Uani 1 1 d . . . . .
C73 C 0.35683(8) 0.56231(9) 0.67036(7) 0.0147(3) Uani 1 1 d . . . . .
C74 C 0.37670(8) 0.49570(9) 0.65062(8) 0.0160(3) Uani 1 1 d . . . . .
H74 H 0.352215 0.455670 0.662759 0.019 Uiso 1 1 calc R . . . .
C75 C 0.43104(8) 0.48610(9) 0.61385(8) 0.0162(3) Uani 1 1 d . . . . .
C76 C 0.46955(9) 0.54263(9) 0.59650(8) 0.0173(3) Uani 1 1 d . . . . .
H76 H 0.507285 0.535995 0.572173 0.021 Uiso 1 1 calc R . . . .
C77 C 0.45108(8) 0.60941(9) 0.61588(8) 0.0170(3) Uani 1 1 d . . . . .
C78 C 0.39572(8) 0.61889(9) 0.65133(8) 0.0168(3) Uani 1 1 d . . . . .
H78 H 0.383836 0.665236 0.663059 0.020 Uiso 1 1 calc R . . . .
C79 C 0.44744(9) 0.41294(9) 0.59404(8) 0.0196(3) Uani 1 1 d . . . . .
C80 C 0.48995(9) 0.67285(10) 0.59784(9) 0.0224(4) Uani 1 1 d . . . . .
C81 C 0.33779(8) 0.57700(9) 0.79123(8) 0.0149(3) Uani 1 1 d . . . . .
C82 C 0.35237(8) 0.51798(9) 0.83075(8) 0.0165(3) Uani 1 1 d . . . . .
H82 H 0.334553 0.473569 0.816802 0.020 Uiso 1 1 calc R . . . .
C83 C 0.39208(9) 0.52247(9) 0.88971(8) 0.0181(3) Uani 1 1 d . . . . .
C84 C 0.42239(9) 0.58519(9) 0.91046(8) 0.0195(3) Uani 1 1 d . . . . .
H84 H 0.450328 0.587950 0.950316 0.023 Uiso 1 1 calc R . . . .
C85 C 0.41060(9) 0.64365(9) 0.87122(8) 0.0171(3) Uani 1 1 d . . . . .
C86 C 0.36816(8) 0.64000(9) 0.81378(8) 0.0164(3) Uani 1 1 d . . . . .
H86 H 0.359465 0.681640 0.789008 0.020 Uiso 1 1 calc R . . . .
C87 C 0.40224(10) 0.45850(10) 0.93164(9) 0.0251(4) Uani 1 1 d . . . . .
C88 C 0.44221(10) 0.71243(10) 0.89146(9) 0.0251(4) Uani 1 1 d . . . . .

loop_
_atom_site_aniso_label
_atom_site_aniso_U_11
_atom_site_aniso_U_22
_atom_site_aniso_U_33
_atom_site_aniso_U_23
_atom_site_aniso_U_13
_atom_site_aniso_U_12
Cu1 0.01910(11) 0.01799(10) 0.01461(9) -0.00327(8) 0.00093(8) 0.00026(8)
P1 0.0136(2) 0.0149(2) 0.01426(19) -0.00140(16) 0.00091(15) -0.00079(16)
P2 0.0169(2) 0.0175(2) 0.01322(19) -0.00184(16) 0.00063(16) -0.00098(17)
N1 0.0193(7) 0.0168(7) 0.0132(6) -0.0004(5) 0.0024(5) 0.0023(6)
N2 0.0199(7) 0.0183(7) 0.0150(6) -0.0023(5) -0.0020(5) 0.0002(6)
C1 0.0246(9) 0.0134(8) 0.0153(8) -0.0005(6) 0.0032(7) -0.0018(7)
C2 0.0261(10) 0.0202(9) 0.0220(9) -0.0014(7) 0.0056(7) -0.0025(7)
C3 0.0363(11) 0.0228(9) 0.0236(9) 0.0019(7) 0.0129(8) -0.0016(8)
C4 0.0474(13) 0.0265(10) 0.0171(8) 0.0032(7) 0.0075(8) 0.0016(9)
C5 0.0373(11) 0.0243(10) 0.0179(8) 0.0007(7) -0.0024(8) 0.0008(8)
C6 0.0286(10) 0.0159(8) 0.0177(8) -0.0008(7) -0.0001(7) -0.0003(7)
C7 0.0240(9) 0.0219(9) 0.0235(9) 0.0004(7) -0.0055(7) -0.0007(7)
C8 0.0166(8) 0.0209(9) 0.0286(9) 0.0018(7) -0.0004(7) 0.0022(7)
C9 0.0224(9) 0.0157(8) 0.0226(8) 0.0007(7) 0.0033(7) 0.0010(7)
C10 0.0257(10) 0.0230(9) 0.0310(10) -0.0026(8) 0.0073(8) 0.0063(8)
C11 0.0352(11) 0.0241(10) 0.0271(9) -0.0059(8) 0.0108(8) 0.0056(8)
C12 0.0340(10) 0.0214(9) 0.0180(8) -0.0039(7) 0.0038(7) -0.0017(8)
C13 0.0225(9) 0.0176(8) 0.0187(8) 0.0009(7) 0.0021(7) -0.0020(7)
C14 0.0210(9) 0.0124(7) 0.0177(8) -0.0001(6) 0.0052(7) -0.0007(6)
C15 0.0176(8) 0.0178(8) 0.0144(7) 0.0005(6) 0.0006(6) -0.0008(7)
C16 0.0172(8) 0.0172(8) 0.0185(8) 0.0054(6) 0.0018(6) -0.0003(7)
C17 0.0209(9) 0.0256(10) 0.0233(9) 0.0012(7) 0.0024(7) -0.0043(7)
C18 0.0242(10) 0.0328(11) 0.0335(10) 0.0066(9) -0.0038(8) -0.0112(8)
C19 0.0145(9) 0.0411(12) 0.0453(12) 0.0172(10) -0.0012(8) -0.0044(8)
C20 0.0208(10) 0.0371(12) 0.0422(12) 0.0113(10) 0.0114(9) 0.0057(9)
C21 0.0232(9) 0.0268(10) 0.0236(9) 0.0046(8) 0.0068(7) 0.0027(8)
C22 0.0168(8) 0.0211(9) 0.0241(9) -0.0030(7) -0.0011(7) -0.0010(7)
C23 0.0107(7) 0.0220(9) 0.0223(8) -0.0036(7) -0.0028(6) -0.0007(7)
C24 0.0191(9) 0.0343(11) 0.0212(9) -0.0027(8) -0.0006(7) 0.0036(8)
C25 0.0229(10) 0.0397(12) 0.0281(10) 0.0092(9) -0.0051(8) -0.0018(9)
C26 0.0227(10) 0.0247(10) 0.0482(12) 0.0043(9) -0.0100(9) 0.0000(8)
C27 0.0189(9) 0.0294(10) 0.0404(11) -0.0128(9) -0.0049(8) 0.0056(8)
C28 0.0139(8) 0.0305(10) 0.0230(9) -0.0051(8) -0.0010(7) -0.0007(7)
C29 0.0205(9) 0.0175(8) 0.0169(8) -0.0025(6) -0.0048(6) -0.0016(7)
C30 0.0227(9) 0.0241(9) 0.0225(9) 0.0006(7) -0.0032(7) -0.0003(7)
C31 0.0211(9) 0.0356(11) 0.0314(10) -0.0063(9) -0.0037(8) 0.0032(8)
C32 0.0300(11) 0.0264(10) 0.0322(10) -0.0054(8) -0.0126(8) 0.0065(8)
C33 0.0401(12) 0.0207(9) 0.0245(9) 0.0016(8) -0.0109(8) -0.0006(8)
C34 0.0300(10) 0.0217(9) 0.0184(8) -0.0018(7) -0.0041(7) -0.0034(8)
C35 0.0400(12) 0.0293(10) 0.0194(9) 0.0037(8) -0.0007(8) -0.0079(9)
C36 0.0343(11) 0.0440(12) 0.0156(8) 0.0002(8) 0.0030(8) -0.0058(10)
C37 0.0267(10) 0.0366(11) 0.0171(8) -0.0063(8) -0.0031(7) 0.0009(8)
C38 0.0406(13) 0.0541(15) 0.0191(9) -0.0128(9) -0.0019(9) 0.0089(11)
C39 0.0506(14) 0.0477(14) 0.0282(11) -0.0224(10) -0.0136(10) 0.0188(12)
C40 0.0477(13) 0.0287(11) 0.0332(11) -0.0130(9) -0.0214(10) 0.0108(10)
C41 0.0314(11) 0.0254(10) 0.0241(9) -0.0049(8) -0.0108(8) 0.0041(8)
C42 0.0220(9) 0.0241(9) 0.0172(8) -0.0072(7) -0.0068(7) 0.0024(7)
C43 0.0225(9) 0.0256(9) 0.0176(8) -0.0050(7) 0.0048(7) -0.0039(7)
C44 0.020(2) 0.027(2) 0.015(2) -0.0074(18) 0.008(2) -0.0027(18)
C45 0.020(2) 0.039(2) 0.0189(17) -0.0075(19) -0.0002(15) 0.0020(18)
C46 0.0185(18) 0.053(3) 0.0220(16) -0.006(2) 0.0035(14) 0.004(2)
C47 0.0187(18) 0.057(3) 0.0236(17) -0.011(2) 0.0037(14) -0.013(2)
C48 0.029(3) 0.046(3) 0.026(2) -0.007(2) 0.004(2) -0.014(2)
C49 0.026(2) 0.034(2) 0.025(2) -0.0014(18) 0.0031(19) -0.0046(18)
C44A 0.014(3) 0.036(3) 0.018(3) -0.001(3) 0.000(3) -0.001(2)
C45A 0.019(2) 0.045(3) 0.019(2) -0.009(3) 0.0067(19) 0.004(2)
C46A 0.016(2) 0.052(4) 0.023(2) -0.010(3) -0.0007(17) 0.000(3)
C47A 0.024(3) 0.057(4) 0.023(2) -0.009(3) 0.003(2) -0.013(3)
C48A 0.026(3) 0.044(3) 0.032(3) -0.007(3) 0.008(2) -0.011(2)
C49A 0.021(3) 0.033(3) 0.024(3) -0.006(2) 0.007(2) -0.009(2)
C50 0.0204(9) 0.0192(9) 0.0204(8) 0.0000(7) -0.0009(7) 0.0021(7)
C51 0.0194(9) 0.0170(8) 0.0207(8) 0.0044(7) 0.0005(7) 0.0022(7)
C52 0.0215(9) 0.0207(9) 0.0241(9) 0.0033(7) -0.0006(7) -0.0005(7)
C53 0.0324(11) 0.0260(10) 0.0213(9) 0.0035(7) 0.0037(8) -0.0012(8)
C54 0.0326(11) 0.0347(11) 0.0307(10) 0.0084(9) 0.0104(9) -0.0057(9)
C55 0.0278(11) 0.0425(13) 0.0347(11) 0.0071(9) 0.0006(9) -0.0143(10)
C56 0.0284(10) 0.0318(11) 0.0229(9) 0.0027(8) -0.0014(8) -0.0083(8)
B1 0.0162(9) 0.0157(9) 0.0130(8) -0.0006(7) 0.0013(7) 0.0008(7)
F1 0.0276(6) 0.0313(6) 0.0298(6) -0.0151(5) 0.0028(5) -0.0060(5)
F2 0.0459(7) 0.0260(6) 0.0278(6) -0.0001(5) 0.0067(5) 0.0195(5)
F3 0.0214(5) 0.0298(6) 0.0216(5) -0.0026(4) 0.0074(4) 0.0004(4)
F4 0.0533(8) 0.0331(7) 0.0259(6) 0.0113(5) 0.0085(5) -0.0043(6)
F5 0.0339(7) 0.0658(9) 0.0246(6) 0.0092(6) -0.0078(5) 0.0126(6)
F6 0.0784(10) 0.0304(7) 0.0151(5) -0.0019(5) -0.0012(6) 0.0133(6)
F7 0.0572(8) 0.0324(6) 0.0164(5) 0.0059(5) -0.0084(5) -0.0163(6)
F8 0.0296(6) 0.0398(7) 0.0245(6) -0.0009(5) -0.0081(5) -0.0115(5)
F9 0.0459(7) 0.0352(7) 0.0202(5) -0.0112(5) 0.0053(5) -0.0025(6)
F10 0.0363(7) 0.0498(8) 0.0362(7) 0.0171(6) 0.0227(5) 0.0162(6)
F11 0.0642(9) 0.0329(7) 0.0253(6) 0.0022(5) 0.0038(6) -0.0267(6)
F12 0.0260(6) 0.0410(7) 0.0216(5) 0.0120(5) -0.0014(4) -0.0013(5)
F13 0.0244(6) 0.0227(6) 0.0416(7) -0.0113(5) 0.0055(5) -0.0040(5)
F14 0.0319(6) 0.0204(5) 0.0316(6) 0.0050(5) 0.0037(5) 0.0076(5)
F15 0.0355(7) 0.0258(6) 0.0297(6) -0.0047(5) 0.0183(5) 0.0009(5)
F16 0.0215(6) 0.0299(6) 0.0566(8) 0.0025(6) 0.0145(5) -0.0064(5)
F17 0.0370(7) 0.0368(7) 0.0537(8) 0.0265(6) 0.0017(6) -0.0042(6)
F18 0.0662(10) 0.0355(7) 0.0477(8) -0.0204(6) 0.0288(7) -0.0304(7)
F19 0.086(3) 0.0168(13) 0.0428(18) -0.0022(12) -0.0072(17) 0.0189(15)
F20 0.055(2) 0.072(3) 0.093(3) 0.058(3) 0.038(3) 0.024(2)
F21 0.100(3) 0.0255(15) 0.068(3) 0.0150(16) -0.066(2) -0.0099(19)
F19A 0.060(2) 0.0329(19) 0.049(2) 0.0208(15) -0.0226(19) -0.0238(16)
F20A 0.096(3) 0.0274(15) 0.0206(13) 0.0100(10) -0.0055(16) -0.0063(18)
F21A 0.076(3) 0.070(3) 0.081(3) 0.048(2) 0.044(2) 0.060(2)
F22 0.0514(8) 0.0313(7) 0.0438(7) 0.0070(6) -0.0291(6) -0.0177(6)
F23 0.0666(9) 0.0205(6) 0.0448(7) -0.0133(5) 0.0159(7) -0.0060(6)
F24 0.0402(7) 0.0262(6) 0.0289(6) 0.0061(5) -0.0027(5) -0.0159(5)
C57 0.0131(8) 0.0157(8) 0.0158(7) -0.0008(6) 0.0001(6) -0.0025(6)
C58 0.0161(8) 0.0170(8) 0.0136(7) 0.0003(6) 0.0007(6) -0.0010(6)
C59 0.0152(8) 0.0161(8) 0.0186(8) -0.0019(6) 0.0037(6) -0.0013(6)
C60 0.0183(8) 0.0163(8) 0.0200(8) 0.0010(7) 0.0004(7) 0.0012(7)
C61 0.0183(8) 0.0186(8) 0.0146(7) 0.0015(6) -0.0004(6) -0.0014(7)
C62 0.0174(8) 0.0173(8) 0.0149(7) -0.0019(6) 0.0022(6) 0.0001(6)
C63 0.0202(9) 0.0197(9) 0.0199(8) -0.0012(7) 0.0009(7) 0.0018(7)
C64 0.0296(10) 0.0232(9) 0.0187(8) 0.0022(7) 0.0015(7) 0.0049(8)
C65 0.0145(8) 0.0150(8) 0.0152(7) -0.0011(6) 0.0018(6) 0.0030(6)
C66 0.0157(8) 0.0172(8) 0.0147(7) 0.0004(6) 0.0022(6) 0.0011(6)
C67 0.0182(8) 0.0184(8) 0.0147(7) -0.0011(6) -0.0004(6) 0.0005(7)
C68 0.0173(8) 0.0171(8) 0.0187(8) -0.0020(7) 0.0003(6) -0.0021(7)
C69 0.0146(8) 0.0172(8) 0.0155(7) 0.0005(6) 0.0031(6) 0.0020(6)
C70 0.0148(8) 0.0183(8) 0.0136(7) -0.0028(6) 0.0007(6) 0.0010(6)
C71 0.0285(10) 0.0234(9) 0.0167(8) 0.0006(7) -0.0016(7) -0.0069(8)
C72 0.0183(8) 0.0218(9) 0.0182(8) 0.0011(7) 0.0013(7) -0.0003(7)
C73 0.0141(8) 0.0172(8) 0.0124(7) -0.0001(6) -0.0010(6) -0.0001(6)
C74 0.0162(8) 0.0171(8) 0.0146(7) 0.0015(6) 0.0014(6) -0.0004(6)
C75 0.0160(8) 0.0170(8) 0.0157(7) -0.0010(6) 0.0008(6) 0.0016(6)
C76 0.0159(8) 0.0210(9) 0.0152(7) 0.0011(6) 0.0025(6) -0.0001(7)
C77 0.0173(8) 0.0179(8) 0.0154(7) 0.0016(6) 0.0000(6) -0.0024(7)
C78 0.0177(8) 0.0149(8) 0.0175(8) -0.0009(6) 0.0000(6) 0.0017(6)
C79 0.0176(8) 0.0206(9) 0.0215(8) -0.0012(7) 0.0060(7) -0.0001(7)
C80 0.0228(9) 0.0203(9) 0.0250(9) -0.0001(7) 0.0062(7) -0.0033(7)
C81 0.0134(8) 0.0169(8) 0.0148(7) -0.0017(6) 0.0032(6) 0.0013(6)
C82 0.0162(8) 0.0143(8) 0.0189(8) -0.0034(6) 0.0007(6) 0.0000(6)
C83 0.0219(9) 0.0130(8) 0.0189(8) 0.0002(6) -0.0005(7) 0.0028(7)
C84 0.0228(9) 0.0181(8) 0.0165(8) -0.0015(6) -0.0032(7) 0.0013(7)
C85 0.0180(8) 0.0159(8) 0.0172(8) -0.0019(6) 0.0012(6) -0.0011(6)
C86 0.0179(8) 0.0153(8) 0.0159(7) 0.0027(6) 0.0013(6) 0.0005(6)
C87 0.0301(10) 0.0174(9) 0.0259(9) 0.0006(7) -0.0064(8) 0.0018(7)
C88 0.0323(10) 0.0204(9) 0.0211(9) 0.0005(7) -0.0047(8) -0.0058(8)

loop_
_atom_type_symbol
_atom_type_description
_atom_type_scat_dispersion_real
_atom_type_scat_dispersion_imag
_atom_type_scat_source
C C 0.0033 0.0016 'International Tables Vol C Tables 4.2.6.8 and 6.1.1.4'
H H 0.0000 0.0000 'International Tables Vol C Tables 4.2.6.8 and 6.1.1.4'
B B 0.0013 0.0007 'International Tables Vol C Tables 4.2.6.8 and 6.1.1.4'
Cu Cu 0.3201 1.2651 'International Tables Vol C Tables 4.2.6.8 and 6.1.1.4'
F F 0.0171 0.0103 'International Tables Vol C Tables 4.2.6.8 and 6.1.1.4'
N N 0.0061 0.0033 'International Tables Vol C Tables 4.2.6.8 and 6.1.1.4'
P P 0.1023 0.0942 'International Tables Vol C Tables 4.2.6.8 and 6.1.1.4'

loop_
_geom_angle_atom_site_label_1
_geom_angle_atom_site_label_2
_geom_angle_atom_site_label_3
_geom_angle
_geom_angle_site_symmetry_1
_geom_angle_site_symmetry_3
_geom_angle_publ_flag
P2 Cu1 P1 164.102(19) . . ?
N1 P1 Cu1 109.05(5) . . ?
N1 P1 C15 106.52(7) . . ?
N1 P1 C22 109.11(8) . . ?
C15 P1 Cu1 116.63(6) . . ?
C15 P1 C22 101.48(8) . . ?
C22 P1 Cu1 113.55(6) . . ?
N2 P2 Cu1 117.69(5) . . ?
N2 P2 C43 106.57(8) . . ?
N2 P2 C50 106.79(8) . . ?
C43 P2 Cu1 115.01(6) . . ?
C50 P2 Cu1 105.96(6) . . ?
C50 P2 C43 103.64(9) . . ?
C1 N1 P1 116.87(11) . . ?
C14 N1 P1 122.69(11) . . ?
C14 N1 C1 119.89(14) . . ?
C29 N2 P2 120.15(11) . . ?
C29 N2 C42 116.01(13) . . ?
C42 N2 P2 119.95(12) . . ?
C2 C1 N1 118.38(16) . . ?
C2 C1 C6 120.53(16) . . ?
C6 C1 N1 120.88(15) . . ?
C1 C2 H2 119.8 . . ?
C1 C2 C3 120.46(18) . . ?
C3 C2 H2 119.8 . . ?
C2 C3 H3 120.2 . . ?
C4 C3 C2 119.53(18) . . ?
C4 C3 H3 120.2 . . ?
C3 C4 H4 120.0 . . ?
C5 C4 C3 119.92(17) . . ?
C5 C4 H4 120.0 . . ?
C4 C5 H5 119.1 . . ?
C4 C5 C6 121.83(18) . . ?
C6 C5 H5 119.1 . . ?
C1 C6 C5 117.71(17) . . ?
C1 C6 C7 123.42(16) . . ?
C5 C6 C7 118.87(17) . . ?
C6 C7 H7 116.0 . . ?
C8 C7 C6 127.91(17) . . ?
C8 C7 H7 116.0 . . ?
C7 C8 H8 115.8 . . ?
C7 C8 C9 128.40(17) . . ?
C9 C8 H8 115.8 . . ?
C10 C9 C8 118.17(17) . . ?
C14 C9 C8 124.05(16) . . ?
C14 C9 C10 117.68(17) . . ?
C9 C10 H10 119.1 . . ?
C11 C10 C9 121.81(18) . . ?
C11 C10 H10 119.1 . . ?
C10 C11 H11 120.0 . . ?
C10 C11 C12 119.93(17) . . ?
C12 C11 H11 120.0 . . ?
C11 C12 H12 120.3 . . ?
C11 C12 C13 119.41(17) . . ?
C13 C12 H12 120.3 . . ?
C12 C13 H13 119.6 . . ?
C12 C13 C14 120.76(17) . . ?
C14 C13 H13 119.6 . . ?
C9 C14 N1 119.91(15) . . ?
C13 C14 N1 119.44(15) . . ?
C13 C14 C9 120.39(16) . . ?
P1 C15 H15A 108.5 . . ?
P1 C15 H15B 108.5 . . ?
H15A C15 H15B 107.5 . . ?
C16 C15 P1 114.99(11) . . ?
C16 C15 H15A 108.5 . . ?
C16 C15 H15B 108.5 . . ?
C17 C16 C15 121.57(16) . . ?
C21 C16 C15 119.68(16) . . ?
C21 C16 C17 118.74(17) . . ?
C16 C17 H17 119.7 . . ?
C18 C17 C16 120.58(18) . . ?
C18 C17 H17 119.7 . . ?
C17 C18 H18 119.9 . . ?
C19 C18 C17 120.11(19) . . ?
C19 C18 H18 119.9 . . ?
C18 C19 H19 120.1 . . ?
C18 C19 C20 119.73(18) . . ?
C20 C19 H19 120.1 . . ?
C19 C20 H20 119.8 . . ?
C19 C20 C21 120.46(19) . . ?
C21 C20 H20 119.8 . . ?
C16 C21 H21 119.8 . . ?
C20 C21 C16 120.36(19) . . ?
C20 C21 H21 119.8 . . ?
P1 C22 H22A 109.4 . . ?
P1 C22 H22B 109.4 . . ?
H22A C22 H22B 108.0 . . ?
C23 C22 P1 111.28(12) . . ?
C23 C22 H22A 109.4 . . ?
C23 C22 H22B 109.4 . . ?
C24 C23 C22 120.85(16) . . ?
C28 C23 C22 120.20(16) . . ?
C28 C23 C24 118.94(17) . . ?
C23 C24 H24 119.7 . . ?
C25 C24 C23 120.60(18) . . ?
C25 C24 H24 119.7 . . ?
C24 C25 H25 119.9 . . ?
C26 C25 C24 120.16(19) . . ?
C26 C25 H25 119.9 . . ?
C25 C26 H26 120.1 . . ?
C25 C26 C27 119.75(19) . . ?
C27 C26 H26 120.1 . . ?
C26 C27 H27 119.8 . . ?
C26 C27 C28 120.47(19) . . ?
C28 C27 H27 119.8 . . ?
C23 C28 H28 120.0 . . ?
C27 C28 C23 120.08(18) . . ?
C27 C28 H28 120.0 . . ?
C30 C29 N2 118.88(15) . . ?
C30 C29 C34 120.98(17) . . ?
C34 C29 N2 120.13(16) . . ?
C29 C30 H30 120.0 . . ?
C29 C30 C31 120.07(18) . . ?
C31 C30 H30 120.0 . . ?
C30 C31 H31 120.1 . . ?
C32 C31 C30 119.84(19) . . ?
C32 C31 H31 120.1 . . ?
C31 C32 H32 120.0 . . ?
C33 C32 C31 120.02(19) . . ?
C33 C32 H32 120.0 . . ?
C32 C33 H33 119.3 . . ?
C32 C33 C34 121.44(18) . . ?
C34 C33 H33 119.3 . . ?
C29 C34 C33 117.64(18) . . ?
C29 C34 C35 123.59(18) . . ?
C33 C34 C35 118.77(17) . . ?
C34 C35 H35 116.2 . . ?
C36 C35 C34 127.69(19) . . ?
C36 C35 H35 116.2 . . ?
C35 C36 H36 116.4 . . ?
C35 C36 C37 127.26(19) . . ?
C37 C36 H36 116.4 . . ?
C38 C37 C36 119.30(19) . . ?
C38 C37 C42 117.6(2) . . ?
C42 C37 C36 123.02(17) . . ?
C37 C38 H38 119.2 . . ?
C39 C38 C37 121.5(2) . . ?
C39 C38 H38 119.2 . . ?
C38 C39 H39 120.0 . . ?
C40 C39 C38 120.0(2) . . ?
C40 C39 H39 120.0 . . ?
C39 C40 H40 120.1 . . ?
C39 C40 C41 119.8(2) . . ?
C41 C40 H40 120.1 . . ?
C40 C41 H41 119.8 . . ?
C42 C41 C40 120.4(2) . . ?
C42 C41 H41 119.8 . . ?
C37 C42 N2 120.11(17) . . ?
C41 C42 N2 119.50(17) . . ?
C41 C42 C37 120.38(17) . . ?
P2 C43 H43A 108.7 . . ?
P2 C43 H43B 108.7 . . ?
P2 C43 H43C 109.0 . . ?
P2 C43 H43D 109.0 . . ?
H43A C43 H43B 107.6 . . ?
H43C C43 H43D 107.8 . . ?
C44 C43 P2 114.3(3) . . ?
C44 C43 H43A 108.7 . . ?
C44 C43 H43B 108.7 . . ?
C44A C43 P2 113.0(4) . . ?
C44A C43 H43C 109.0 . . ?
C44A C43 H43D 109.0 . . ?
C45 C44 C43 118.1(3) . . ?
C45 C44 C49 120.0 . . ?
C49 C44 C43 121.8(3) . . ?
C44 C45 H45 120.0 . . ?
C44 C45 C46 120.0 . . ?
C46 C45 H45 120.0 . . ?
C45 C46 H46 120.0 . . ?
C45 C46 C47 120.0 . . ?
C47 C46 H46 120.0 . . ?
C46 C47 H47 120.0 . . ?
C48 C47 C46 120.0 . . ?
C48 C47 H47 120.0 . . ?
C47 C48 H48 120.0 . . ?
C47 C48 C49 120.0 . . ?
C49 C48 H48 120.0 . . ?
C44 C49 H49 120.0 . . ?
C48 C49 C44 120.0 . . ?
C48 C49 H49 120.0 . . ?
C45A C44A C43 124.2(4) . . ?
C45A C44A C49A 120.0 . . ?
C49A C44A C43 115.6(4) . . ?
C44A C45A H45A 120.0 . . ?
C46A C45A C44A 120.0 . . ?
C46A C45A H45A 120.0 . . ?
C45A C46A H46A 120.0 . . ?
C45A C46A C47A 120.0 . . ?
C47A C46A H46A 120.0 . . ?
C46A C47A H47A 120.0 . . ?
C48A C47A C46A 120.0 . . ?
C48A C47A H47A 120.0 . . ?
C47A C48A H48A 120.0 . . ?
C47A C48A C49A 120.0 . . ?
C49A C48A H48A 120.0 . . ?
C44A C49A H49A 120.0 . . ?
C48A C49A C44A 120.0 . . ?
C48A C49A H49A 120.0 . . ?
P2 C50 H50A 109.0 . . ?
P2 C50 H50B 109.0 . . ?
H50A C50 H50B 107.8 . . ?
C51 C50 P2 112.75(12) . . ?
C51 C50 H50A 109.0 . . ?
C51 C50 H50B 109.0 . . ?
C52 C51 C50 120.23(16) . . ?
C56 C51 C50 121.40(16) . . ?
C56 C51 C52 118.37(17) . . ?
C51 C52 H52 119.7 . . ?
C53 C52 C51 120.68(17) . . ?
C53 C52 H52 119.7 . . ?
C52 C53 H53 119.9 . . ?
C54 C53 C52 120.29(18) . . ?
C54 C53 H53 119.9 . . ?
C53 C54 H54 120.2 . . ?
C53 C54 C55 119.57(19) . . ?
C55 C54 H54 120.2 . . ?
C54 C55 H55 119.9 . . ?
C54 C55 C56 120.12(19) . . ?
C56 C55 H55 119.9 . . ?
C51 C56 C55 120.96(18) . . ?
C51 C56 H56 119.5 . . ?
C55 C56 H56 119.5 . . ?
C57 B1 C65 105.89(13) . . ?
C57 B1 C73 110.39(13) . . ?
C57 B1 C81 112.40(13) . . ?
C65 B1 C73 110.31(13) . . ?
C65 B1 C81 114.74(13) . . ?
C81 B1 C73 103.17(13) . . ?
C58 C57 B1 123.76(14) . . ?
C58 C57 C62 115.35(15) . . ?
C62 C57 B1 120.72(14) . . ?
C57 C58 H58 118.8 . . ?
C59 C58 C57 122.43(15) . . ?
C59 C58 H58 118.8 . . ?
C58 C59 C63 118.89(15) . . ?
C60 C59 C58 120.83(15) . . ?
C60 C59 C63 120.27(15) . . ?
C59 C60 H60 121.0 . . ?
C59 C60 C61 117.98(16) . . ?
C61 C60 H60 121.0 . . ?
C60 C61 C64 118.36(15) . . ?
C62 C61 C60 120.81(15) . . ?
C62 C61 C64 120.82(15) . . ?
C57 C62 H62 118.7 . . ?
C61 C62 C57 122.57(15) . . ?
C61 C62 H62 118.7 . . ?
F1 C63 F3 105.53(13) . . ?
F1 C63 C59 112.26(14) . . ?
F2 C63 F1 106.87(14) . . ?
F2 C63 F3 106.52(14) . . ?
F2 C63 C59 112.98(14) . . ?
F3 C63 C59 112.16(14) . . ?
F4 C64 C61 112.39(15) . . ?
F5 C64 F4 105.96(15) . . ?
F5 C64 F6 107.15(16) . . ?
F5 C64 C61 112.60(15) . . ?
F6 C64 F4 105.58(15) . . ?
F6 C64 C61 112.63(15) . . ?
C66 C65 B1 118.59(14) . . ?
C70 C65 B1 126.17(14) . . ?
C70 C65 C66 115.13(15) . . ?
C65 C66 H66 118.6 . . ?
C67 C66 C65 122.76(15) . . ?
C67 C66 H66 118.6 . . ?
C66 C67 C68 120.80(15) . . ?
C66 C67 C71 119.54(15) . . ?
C68 C67 C71 119.64(15) . . ?
C67 C68 H68 121.1 . . ?
C69 C68 C67 117.83(16) . . ?
C69 C68 H68 121.1 . . ?
C68 C69 C70 121.14(15) . . ?
C68 C69 C72 119.67(15) . . ?
C70 C69 C72 119.19(15) . . ?
C65 C70 H70 118.9 . . ?
C69 C70 C65 122.18(15) . . ?
C69 C70 H70 118.9 . . ?
F7 C71 F9 105.68(15) . . ?
F7 C71 C67 112.55(15) . . ?
F8 C71 F7 107.12(15) . . ?
F8 C71 F9 106.36(14) . . ?
F8 C71 C67 112.62(15) . . ?
F9 C71 C67 112.04(15) . . ?
F10 C72 C69 112.84(14) . . ?
F11 C72 F10 106.04(15) . . ?
F11 C72 F12 106.44(15) . . ?
F11 C72 C69 113.01(14) . . ?
F12 C72 F10 105.30(14) . . ?
F12 C72 C69 112.60(14) . . ?
C74 C73 B1 122.15(14) . . ?
C74 C73 C78 115.75(15) . . ?
C78 C73 B1 121.86(14) . . ?
C73 C74 H74 118.9 . . ?
C75 C74 C73 122.26(15) . . ?
C75 C74 H74 118.9 . . ?
C74 C75 C79 118.22(15) . . ?
C76 C75 C74 121.05(16) . . ?
C76 C75 C79 120.73(15) . . ?
C75 C76 H76 121.1 . . ?
C75 C76 C77 117.79(15) . . ?
C77 C76 H76 121.1 . . ?
C76 C77 C80 120.46(15) . . ?
C78 C77 C76 120.91(15) . . ?
C78 C77 C80 118.62(15) . . ?
C73 C78 H78 118.9 . . ?
C77 C78 C73 122.20(15) . . ?
C77 C78 H78 118.9 . . ?
F13 C79 C75 112.11(14) . . ?
F14 C79 F13 105.70(14) . . ?
F14 C79 C75 112.85(14) . . ?
F15 C79 F13 106.57(14) . . ?
F15 C79 F14 106.25(14) . . ?
F15 C79 C75 112.83(14) . . ?
F16 C80 F17 105.58(15) . . ?
F16 C80 F18 106.35(15) . . ?
F16 C80 C77 113.42(15) . . ?
F17 C80 C77 112.49(15) . . ?
F18 C80 F17 106.01(16) . . ?
F18 C80 C77 112.40(14) . . ?
C82 C81 B1 123.63(15) . . ?
C86 C81 B1 120.32(14) . . ?
C86 C81 C82 115.60(15) . . ?
C81 C82 H82 119.0 . . ?
C83 C82 C81 122.03(15) . . ?
C83 C82 H82 119.0 . . ?
C82 C83 C87 119.47(15) . . ?
C84 C83 C82 121.18(16) . . ?
C84 C83 C87 119.34(15) . . ?
C83 C84 H84 121.1 . . ?
C85 C84 C83 117.79(15) . . ?
C85 C84 H84 121.1 . . ?
C84 C85 C86 121.03(16) . . ?
C84 C85 C88 119.79(15) . . ?
C86 C85 C88 119.16(15) . . ?
C81 C86 H86 118.9 . . ?
C85 C86 C81 122.24(15) . . ?
C85 C86 H86 118.9 . . ?
F19 C87 C83 110.5(2) . . ?
F20 C87 F19 104.5(3) . . ?
F20 C87 F21 109.3(4) . . ?
F20 C87 C83 114.0(3) . . ?
F21 C87 F19 103.3(3) . . ?
F21 C87 C83 114.3(2) . . ?
F19A C87 C83 111.7(2) . . ?
F20A C87 F19A 100.2(3) . . ?
F20A C87 C83 112.4(2) . . ?
F21A C87 F19A 108.0(4) . . ?
F21A C87 F20A 108.5(3) . . ?
F21A C87 C83 114.9(2) . . ?
F22 C88 F24 106.51(16) . . ?
F22 C88 C85 112.99(15) . . ?
F23 C88 F22 106.92(15) . . ?
F23 C88 F24 105.73(15) . . ?
F23 C88 C85 112.19(16) . . ?
F24 C88 C85 112.02(15) . . ?

loop_
_geom_bond_atom_site_label_1
_geom_bond_atom_site_label_2
_geom_bond_distance
_geom_bond_site_symmetry_2
_geom_bond_publ_flag
Cu1 P1 2.2106(5) . ?
Cu1 P2 2.2064(5) . ?
P1 N1 1.6813(15) . ?
P1 C15 1.8269(17) . ?
P1 C22 1.8447(18) . ?
P2 N2 1.6867(14) . ?
P2 C43 1.8380(18) . ?
P2 C50 1.8346(18) . ?
N1 C1 1.441(2) . ?
N1 C14 1.436(2) . ?
N2 C29 1.443(2) . ?
N2 C42 1.446(2) . ?
C1 C2 1.392(2) . ?
C1 C6 1.400(2) . ?
C2 H2 0.9500 . ?
C2 C3 1.392(2) . ?
C3 H3 0.9500 . ?
C3 C4 1.386(3) . ?
C4 H4 0.9500 . ?
C4 C5 1.378(3) . ?
C5 H5 0.9500 . ?
C5 C6 1.403(2) . ?
C6 C7 1.456(3) . ?
C7 H7 0.9500 . ?
C7 C8 1.339(3) . ?
C8 H8 0.9500 . ?
C8 C9 1.460(2) . ?
C9 C10 1.402(2) . ?
C9 C14 1.399(2) . ?
C10 H10 0.9500 . ?
C10 C11 1.379(3) . ?
C11 H11 0.9500 . ?
C11 C12 1.386(3) . ?
C12 H12 0.9500 . ?
C12 C13 1.387(2) . ?
C13 H13 0.9500 . ?
C13 C14 1.392(2) . ?
C15 H15A 0.9900 . ?
C15 H15B 0.9900 . ?
C15 C16 1.506(2) . ?
C16 C17 1.391(2) . ?
C16 C21 1.389(2) . ?
C17 H17 0.9500 . ?
C17 C18 1.389(3) . ?
C18 H18 0.9500 . ?
C18 C19 1.378(3) . ?
C19 H19 0.9500 . ?
C19 C20 1.380(3) . ?
C20 H20 0.9500 . ?
C20 C21 1.387(3) . ?
C21 H21 0.9500 . ?
C22 H22A 0.9900 . ?
C22 H22B 0.9900 . ?
C22 C23 1.511(2) . ?
C23 C24 1.393(3) . ?
C23 C28 1.393(2) . ?
C24 H24 0.9500 . ?
C24 C25 1.383(3) . ?
C25 H25 0.9500 . ?
C25 C26 1.380(3) . ?
C26 H26 0.9500 . ?
C26 C27 1.382(3) . ?
C27 H27 0.9500 . ?
C27 C28 1.387(3) . ?
C28 H28 0.9500 . ?
C29 C30 1.387(3) . ?
C29 C34 1.401(2) . ?
C30 H30 0.9500 . ?
C30 C31 1.388(3) . ?
C31 H31 0.9500 . ?
C31 C32 1.387(3) . ?
C32 H32 0.9500 . ?
C32 C33 1.377(3) . ?
C33 H33 0.9500 . ?
C33 C34 1.404(3) . ?
C34 C35 1.461(3) . ?
C35 H35 0.9500 . ?
C35 C36 1.339(3) . ?
C36 H36 0.9500 . ?
C36 C37 1.461(3) . ?
C37 C38 1.403(3) . ?
C37 C42 1.405(3) . ?
C38 H38 0.9500 . ?
C38 C39 1.382(4) . ?
C39 H39 0.9500 . ?
C39 C40 1.380(4) . ?
C40 H40 0.9500 . ?
C40 C41 1.390(3) . ?
C41 H41 0.9500 . ?
C41 C42 1.388(3) . ?
C43 H43A 0.9900 . ?
C43 H43B 0.9900 . ?
C43 H43C 0.9900 . ?
C43 H43D 0.9900 . ?
C43 C44 1.478(3) . ?
C43 C44A 1.561(4) . ?
C44 C45 1.3900 . ?
C44 C49 1.3900 . ?
C45 H45 0.9500 . ?
C45 C46 1.3900 . ?
C46 H46 0.9500 . ?
C46 C47 1.3900 . ?
C47 H47 0.9500 . ?
C47 C48 1.3900 . ?
C48 H48 0.9500 . ?
C48 C49 1.3900 . ?
C49 H49 0.9500 . ?
C44A C45A 1.3900 . ?
C44A C49A 1.3900 . ?
C45A H45A 0.9500 . ?
C45A C46A 1.3900 . ?
C46A H46A 0.9500 . ?
C46A C47A 1.3900 . ?
C47A H47A 0.9500 . ?
C47A C48A 1.3900 . ?
C48A H48A 0.9500 . ?
C48A C49A 1.3900 . ?
C49A H49A 0.9500 . ?
C50 H50A 0.9900 . ?
C50 H50B 0.9900 . ?
C50 C51 1.513(2) . ?
C51 C52 1.393(2) . ?
C51 C56 1.389(3) . ?
C52 H52 0.9500 . ?
C52 C53 1.390(3) . ?
C53 H53 0.9500 . ?
C53 C54 1.382(3) . ?
C54 H54 0.9500 . ?
C54 C55 1.383(3) . ?
C55 H55 0.9500 . ?
C55 C56 1.389(3) . ?
C56 H56 0.9500 . ?
B1 C57 1.638(2) . ?
B1 C65 1.640(2) . ?
B1 C73 1.645(2) . ?
B1 C81 1.645(2) . ?
F1 C63 1.344(2) . ?
F2 C63 1.341(2) . ?
F3 C63 1.345(2) . ?
F4 C64 1.341(2) . ?
F5 C64 1.334(2) . ?
F6 C64 1.338(2) . ?
F7 C71 1.343(2) . ?
F8 C71 1.336(2) . ?
F9 C71 1.348(2) . ?
F10 C72 1.344(2) . ?
F11 C72 1.335(2) . ?
F12 C72 1.337(2) . ?
F13 C79 1.345(2) . ?
F14 C79 1.344(2) . ?
F15 C79 1.3405(19) . ?
F16 C80 1.334(2) . ?
F17 C80 1.340(2) . ?
F18 C80 1.337(2) . ?
F19 C87 1.371(4) . ?
F20 C87 1.270(5) . ?
F21 C87 1.318(3) . ?
F19A C87 1.360(4) . ?
F20A C87 1.342(3) . ?
F21A C87 1.248(4) . ?
F22 C88 1.337(2) . ?
F23 C88 1.334(2) . ?
F24 C88 1.344(2) . ?
C57 C58 1.395(2) . ?
C57 C62 1.409(2) . ?
C58 H58 0.9500 . ?
C58 C59 1.394(2) . ?
C59 C60 1.385(2) . ?
C59 C63 1.494(2) . ?
C60 H60 0.9500 . ?
C60 C61 1.391(2) . ?
C61 C62 1.381(2) . ?
C61 C64 1.498(2) . ?
C62 H62 0.9500 . ?
C65 C66 1.406(2) . ?
C65 C70 1.402(2) . ?
C66 H66 0.9500 . ?
C66 C67 1.383(2) . ?
C67 C68 1.391(2) . ?
C67 C71 1.497(2) . ?
C68 H68 0.9500 . ?
C68 C69 1.381(2) . ?
C69 C70 1.394(2) . ?
C69 C72 1.499(2) . ?
C70 H70 0.9500 . ?
C73 C74 1.399(2) . ?
C73 C78 1.403(2) . ?
C74 H74 0.9500 . ?
C74 C75 1.390(2) . ?
C75 C76 1.386(2) . ?
C75 C79 1.495(2) . ?
C76 H76 0.9500 . ?
C76 C77 1.392(2) . ?
C77 C78 1.390(2) . ?
C77 C80 1.499(2) . ?
C78 H78 0.9500 . ?
C81 C82 1.402(2) . ?
C81 C86 1.401(2) . ?
C82 H82 0.9500 . ?
C82 C83 1.390(2) . ?
C83 C84 1.386(2) . ?
C83 C87 1.496(2) . ?
C84 H84 0.9500 . ?
C84 C85 1.383(2) . ?
C85 C86 1.391(2) . ?
C85 C88 1.493(2) . ?
C86 H86 0.9500 . ?

loop_
_geom_torsion_atom_site_label_1
_geom_torsion_atom_site_label_2
_geom_torsion_atom_site_label_3
_geom_torsion_atom_site_label_4
_geom_torsion
_geom_torsion_site_symmetry_1
_geom_torsion_site_symmetry_2
_geom_torsion_site_symmetry_3
_geom_torsion_site_symmetry_4
_geom_torsion_publ_flag
Cu1 P1 N1 C1 -19.84(13) . . . . ?
Cu1 P1 N1 C14 151.63(12) . . . . ?
Cu1 P1 C15 C16 -62.08(14) . . . . ?
Cu1 P1 C22 C23 -62.27(13) . . . . ?
Cu1 P2 N2 C29 14.79(15) . . . . ?
Cu1 P2 N2 C42 171.71(11) . . . . ?
Cu1 P2 C43 C44 35.7(3) . . . . ?
Cu1 P2 C43 C44A 30.1(3) . . . . ?
Cu1 P2 C50 C51 47.31(13) . . . . ?
P1 N1 C1 C2 -65.63(19) . . . . ?
P1 N1 C1 C6 109.15(16) . . . . ?
P1 N1 C14 C9 -110.67(16) . . . . ?
P1 N1 C14 C13 63.5(2) . . . . ?
P1 C15 C16 C17 55.6(2) . . . . ?
P1 C15 C16 C21 -125.44(15) . . . . ?
P1 C22 C23 C24 -96.11(17) . . . . ?
P1 C22 C23 C28 82.75(18) . . . . ?
P2 N2 C29 C30 -85.08(18) . . . . ?
P2 N2 C29 C34 94.83(17) . . . . ?
P2 N2 C42 C37 -89.41(19) . . . . ?
P2 N2 C42 C41 89.49(19) . . . . ?
P2 C43 C44 C45 100.1(4) . . . . ?
P2 C43 C44 C49 -83.4(4) . . . . ?
P2 C43 C44A C45A 107.0(5) . . . . ?
P2 C43 C44A C49A -77.4(5) . . . . ?
P2 C50 C51 C52 -96.77(17) . . . . ?
P2 C50 C51 C56 83.73(19) . . . . ?
N1 P1 C15 C16 59.89(14) . . . . ?
N1 P1 C22 C23 175.87(12) . . . . ?
N1 C1 C2 C3 173.01(16) . . . . ?
N1 C1 C6 C5 -173.38(16) . . . . ?
N1 C1 C6 C7 5.7(3) . . . . ?
N2 P2 C43 C44 168.1(3) . . . . ?
N2 P2 C43 C44A 162.4(3) . . . . ?
N2 P2 C50 C51 -78.92(14) . . . . ?
N2 C29 C30 C31 179.35(16) . . . . ?
N2 C29 C34 C33 -178.91(15) . . . . ?
N2 C29 C34 C35 1.4(3) . . . . ?
C1 N1 C14 C9 60.6(2) . . . . ?
C1 N1 C14 C13 -125.32(17) . . . . ?
C1 C2 C3 C4 0.9(3) . . . . ?
C1 C6 C7 C8 27.4(3) . . . . ?
C2 C1 C6 C5 1.3(3) . . . . ?
C2 C1 C6 C7 -179.62(17) . . . . ?
C2 C3 C4 C5 0.5(3) . . . . ?
C3 C4 C5 C6 -1.0(3) . . . . ?
C4 C5 C6 C1 0.1(3) . . . . ?
C4 C5 C6 C7 -179.04(18) . . . . ?
C5 C6 C7 C8 -153.48(19) . . . . ?
C6 C1 C2 C3 -1.8(3) . . . . ?
C6 C7 C8 C9 0.2(3) . . . . ?
C7 C8 C9 C10 154.19(19) . . . . ?
C7 C8 C9 C14 -29.3(3) . . . . ?
C8 C9 C10 C11 176.23(18) . . . . ?
C8 C9 C14 N1 -3.0(3) . . . . ?
C8 C9 C14 C13 -177.04(16) . . . . ?
C9 C10 C11 C12 0.4(3) . . . . ?
C10 C9 C14 N1 173.56(16) . . . . ?
C10 C9 C14 C13 -0.5(3) . . . . ?
C10 C11 C12 C13 0.8(3) . . . . ?
C11 C12 C13 C14 -1.8(3) . . . . ?
C12 C13 C14 N1 -172.41(16) . . . . ?
C12 C13 C14 C9 1.7(3) . . . . ?
C14 N1 C1 C2 122.64(17) . . . . ?
C14 N1 C1 C6 -62.6(2) . . . . ?
C14 C9 C10 C11 -0.5(3) . . . . ?
C15 P1 N1 C1 -146.50(12) . . . . ?
C15 P1 N1 C14 24.98(15) . . . . ?
C15 P1 C22 C23 63.70(14) . . . . ?
C15 C16 C17 C18 -179.94(16) . . . . ?
C15 C16 C21 C20 179.85(17) . . . . ?
C16 C17 C18 C19 0.1(3) . . . . ?
C17 C16 C21 C20 -1.2(3) . . . . ?
C17 C18 C19 C20 -1.4(3) . . . . ?
C18 C19 C20 C21 1.3(3) . . . . ?
C19 C20 C21 C16 0.0(3) . . . . ?
C21 C16 C17 C18 1.1(3) . . . . ?
C22 P1 N1 C1 104.70(13) . . . . ?
C22 P1 N1 C14 -83.83(15) . . . . ?
C22 P1 C15 C16 174.02(13) . . . . ?
C22 C23 C24 C25 178.34(17) . . . . ?
C22 C23 C28 C27 -178.49(16) . . . . ?
C23 C24 C25 C26 0.2(3) . . . . ?
C24 C23 C28 C27 0.4(3) . . . . ?
C24 C25 C26 C27 0.3(3) . . . . ?
C25 C26 C27 C28 -0.5(3) . . . . ?
C26 C27 C28 C23 0.1(3) . . . . ?
C28 C23 C24 C25 -0.5(3) . . . . ?
C29 N2 C42 C37 68.4(2) . . . . ?
C29 N2 C42 C41 -112.68(19) . . . . ?
C29 C30 C31 C32 0.2(3) . . . . ?
C29 C34 C35 C36 31.6(3) . . . . ?
C30 C29 C34 C33 1.0(3) . . . . ?
C30 C29 C34 C35 -178.72(17) . . . . ?
C30 C31 C32 C33 -0.2(3) . . . . ?
C31 C32 C33 C34 0.7(3) . . . . ?
C32 C33 C34 C29 -1.1(3) . . . . ?
C32 C33 C34 C35 178.67(18) . . . . ?
C33 C34 C35 C36 -148.1(2) . . . . ?
C34 C29 C30 C31 -0.6(3) . . . . ?
C34 C35 C36 C37 1.4(3) . . . . ?
C35 C36 C37 C38 148.4(2) . . . . ?
C35 C36 C37 C42 -29.0(3) . . . . ?
C36 C37 C38 C39 -174.0(2) . . . . ?
C36 C37 C42 N2 -9.6(3) . . . . ?
C36 C37 C42 C41 171.56(18) . . . . ?
C37 C38 C39 C40 1.1(3) . . . . ?
C38 C37 C42 N2 172.97(17) . . . . ?
C38 C37 C42 C41 -5.9(3) . . . . ?
C38 C39 C40 C41 -3.5(3) . . . . ?
C39 C40 C41 C42 1.1(3) . . . . ?
C40 C41 C42 N2 -175.17(17) . . . . ?
C40 C41 C42 C37 3.7(3) . . . . ?
C42 N2 C29 C30 117.13(18) . . . . ?
C42 N2 C29 C34 -63.0(2) . . . . ?
C42 C37 C38 C39 3.5(3) . . . . ?
C43 P2 N2 C29 -116.06(14) . . . . ?
C43 P2 N2 C42 40.85(15) . . . . ?
C43 P2 C50 C51 168.77(12) . . . . ?
C43 C44 C45 C46 176.6(6) . . . . ?
C43 C44 C49 C48 -176.5(6) . . . . ?
C43 C44A C45A C46A 175.5(9) . . . . ?
C43 C44A C49A C48A -175.8(8) . . . . ?
C44 C45 C46 C47 0.0 . . . . ?
C45 C44 C49 C48 0.0 . . . . ?
C45 C46 C47 C48 0.0 . . . . ?
C46 C47 C48 C49 0.0 . . . . ?
C47 C48 C49 C44 0.0 . . . . ?
C49 C44 C45 C46 0.0 . . . . ?
C44A C45A C46A C47A 0.0 . . . . ?
C45A C44A C49A C48A 0.0 . . . . ?
C45A C46A C47A C48A 0.0 . . . . ?
C46A C47A C48A C49A 0.0 . . . . ?
C47A C48A C49A C44A 0.0 . . . . ?
C49A C44A C45A C46A 0.0 . . . . ?
C50 P2 N2 C29 133.65(13) . . . . ?
C50 P2 N2 C42 -69.43(15) . . . . ?
C50 P2 C43 C44 -79.4(3) . . . . ?
C50 P2 C43 C44A -85.1(3) . . . . ?
C50 C51 C52 C53 -178.96(17) . . . . ?
C50 C51 C56 C55 179.49(18) . . . . ?
C51 C52 C53 C54 -0.6(3) . . . . ?
C52 C51 C56 C55 0.0(3) . . . . ?
C52 C53 C54 C55 0.1(3) . . . . ?
C53 C54 C55 C56 0.5(3) . . . . ?
C54 C55 C56 C51 -0.5(3) . . . . ?
C56 C51 C52 C53 0.5(3) . . . . ?
B1 C57 C58 C59 -176.86(15) . . . . ?
B1 C57 C62 C61 175.34(16) . . . . ?
B1 C65 C66 C67 -176.26(15) . . . . ?
B1 C65 C70 C69 179.51(15) . . . . ?
B1 C73 C74 C75 -175.17(15) . . . . ?
B1 C73 C78 C77 173.63(15) . . . . ?
B1 C81 C82 C83 174.83(16) . . . . ?
B1 C81 C86 C85 -171.84(15) . . . . ?
C57 B1 C65 C66 72.01(18) . . . . ?
C57 B1 C65 C70 -104.01(18) . . . . ?
C57 B1 C73 C74 -145.84(15) . . . . ?
C57 B1 C73 C78 40.0(2) . . . . ?
C57 B1 C81 C82 150.75(15) . . . . ?
C57 B1 C81 C86 -37.3(2) . . . . ?
C57 C58 C59 C60 1.8(3) . . . . ?
C57 C58 C59 C63 -177.59(16) . . . . ?
C58 C57 C62 C61 -0.1(2) . . . . ?
C58 C59 C60 C61 -0.3(3) . . . . ?
C58 C59 C63 F1 61.3(2) . . . . ?
C58 C59 C63 F2 -177.71(15) . . . . ?
C58 C59 C63 F3 -57.3(2) . . . . ?
C59 C60 C61 C62 -1.4(3) . . . . ?
C59 C60 C61 C64 -179.79(16) . . . . ?
C60 C59 C63 F1 -118.06(17) . . . . ?
C60 C59 C63 F2 2.9(2) . . . . ?
C60 C59 C63 F3 123.32(17) . . . . ?
C60 C61 C62 C57 1.6(3) . . . . ?
C60 C61 C64 F4 77.3(2) . . . . ?
C60 C61 C64 F5 -42.3(2) . . . . ?
C60 C61 C64 F6 -163.59(16) . . . . ?
C62 C57 C58 C59 -1.6(2) . . . . ?
C62 C61 C64 F4 -101.11(19) . . . . ?
C62 C61 C64 F5 139.31(17) . . . . ?
C62 C61 C64 F6 18.0(2) . . . . ?
C63 C59 C60 C61 179.12(16) . . . . ?
C64 C61 C62 C57 179.97(16) . . . . ?
C65 B1 C57 C58 94.14(18) . . . . ?
C65 B1 C57 C62 -80.91(18) . . . . ?
C65 B1 C73 C74 -29.2(2) . . . . ?
C65 B1 C73 C78 156.71(15) . . . . ?
C65 B1 C81 C82 29.7(2) . . . . ?
C65 B1 C81 C86 -158.39(15) . . . . ?
C65 C66 C67 C68 -3.0(3) . . . . ?
C65 C66 C67 C71 178.47(16) . . . . ?
C66 C65 C70 C69 3.4(2) . . . . ?
C66 C67 C68 C69 2.1(3) . . . . ?
C66 C67 C71 F7 -27.6(2) . . . . ?
C66 C67 C71 F8 -148.83(16) . . . . ?
C66 C67 C71 F9 91.32(19) . . . . ?
C67 C68 C69 C70 1.4(3) . . . . ?
C67 C68 C69 C72 -178.66(16) . . . . ?
C68 C67 C71 F7 153.81(16) . . . . ?
C68 C67 C71 F8 32.6(2) . . . . ?
C68 C67 C71 F9 -87.3(2) . . . . ?
C68 C69 C70 C65 -4.3(3) . . . . ?
C68 C69 C72 F10 -99.55(19) . . . . ?
C68 C69 C72 F11 20.7(2) . . . . ?
C68 C69 C72 F12 141.41(16) . . . . ?
C70 C65 C66 C67 0.2(2) . . . . ?
C70 C69 C72 F10 80.4(2) . . . . ?
C70 C69 C72 F11 -159.28(16) . . . . ?
C70 C69 C72 F12 -38.6(2) . . . . ?
C71 C67 C68 C69 -179.31(16) . . . . ?
C72 C69 C70 C65 175.76(15) . . . . ?
C73 B1 C57 C58 -146.47(15) . . . . ?
C73 B1 C57 C62 38.5(2) . . . . ?
C73 B1 C65 C66 -47.4(2) . . . . ?
C73 B1 C65 C70 136.54(16) . . . . ?
C73 B1 C81 C82 -90.34(18) . . . . ?
C73 B1 C81 C86 81.59(18) . . . . ?
C73 C74 C75 C76 1.9(3) . . . . ?
C73 C74 C75 C79 -178.79(15) . . . . ?
C74 C73 C78 C77 -0.9(2) . . . . ?
C74 C75 C76 C77 -1.4(2) . . . . ?
C74 C75 C79 F13 40.7(2) . . . . ?
C74 C75 C79 F14 -78.56(19) . . . . ?
C74 C75 C79 F15 160.99(15) . . . . ?
C75 C76 C77 C78 -0.2(2) . . . . ?
C75 C76 C77 C80 -179.08(16) . . . . ?
C76 C75 C79 F13 -139.98(16) . . . . ?
C76 C75 C79 F14 100.80(18) . . . . ?
C76 C75 C79 F15 -19.7(2) . . . . ?
C76 C77 C78 C73 1.3(3) . . . . ?
C76 C77 C80 F16 -20.7(2) . . . . ?
C76 C77 C80 F17 99.04(19) . . . . ?
C76 C77 C80 F18 -141.40(17) . . . . ?
C78 C73 C74 C75 -0.7(2) . . . . ?
C78 C77 C80 F16 160.35(15) . . . . ?
C78 C77 C80 F17 -79.9(2) . . . . ?
C78 C77 C80 F18 39.7(2) . . . . ?
C79 C75 C76 C77 179.29(15) . . . . ?
C80 C77 C78 C73 -179.75(15) . . . . ?
C81 B1 C57 C58 -31.9(2) . . . . ?
C81 B1 C57 C62 153.07(15) . . . . ?
C81 B1 C65 C66 -163.41(14) . . . . ?
C81 B1 C65 C70 20.6(2) . . . . ?
C81 B1 C73 C74 93.86(17) . . . . ?
C81 B1 C73 C78 -80.27(18) . . . . ?
C81 C82 C83 C84 -3.7(3) . . . . ?
C81 C82 C83 C87 176.18(16) . . . . ?
C82 C81 C86 C85 0.7(2) . . . . ?
C82 C83 C84 C85 1.4(3) . . . . ?
C82 C83 C87 F19 50.7(3) . . . . ?
C82 C83 C87 F20 -66.7(4) . . . . ?
C82 C83 C87 F21 166.7(4) . . . . ?
C82 C83 C87 F19A -32.3(3) . . . . ?
C82 C83 C87 F20A -144.1(3) . . . . ?
C82 C83 C87 F21A 91.2(4) . . . . ?
C83 C84 C85 C86 1.8(3) . . . . ?
C83 C84 C85 C88 -179.93(16) . . . . ?
C84 C83 C87 F19 -129.5(3) . . . . ?
C84 C83 C87 F20 113.2(4) . . . . ?
C84 C83 C87 F21 -13.4(4) . . . . ?
C84 C83 C87 F19A 147.6(3) . . . . ?
C84 C83 C87 F20A 35.8(3) . . . . ?
C84 C83 C87 F21A -88.9(4) . . . . ?
C84 C85 C86 C81 -2.9(3) . . . . ?
C84 C85 C88 F22 24.0(2) . . . . ?
C84 C85 C88 F23 -97.0(2) . . . . ?
C84 C85 C88 F24 144.27(17) . . . . ?
C86 C81 C82 C83 2.5(2) . . . . ?
C86 C85 C88 F22 -157.75(16) . . . . ?
C86 C85 C88 F23 81.3(2) . . . . ?
C86 C85 C88 F24 -37.5(2) . . . . ?
C87 C83 C84 C85 -178.48(16) . . . . ?
C88 C85 C86 C81 178.80(16) . . . . ?
